data_4088565
loop_
_publ_author_name
'Zhang, Fanjun'
'Jia, Jiong'
'Dong, Shuli'
'Wang, Wenguang'
'Tung, Chen-Ho'

_publ_section_title
;
 Hydride Transfer from Iron(II) Hydride Compounds to NAD(P)+ Analogues
;
_journal_issue 8
_journal_name_full Organometallics
_journal_page_first 1151
_journal_paper_doi 10.1021/acs.organomet.6b00179
_journal_volume 35
_journal_year 2016
_chemical_formula_moiety 'C28 H24 N2'
_chemical_formula_sum 'C28 H24 N2'
_chemical_formula_weight 388.52
_space_group_crystal_system monoclinic
_space_group_IT_number 14
_space_group_name_Hall '-P 2ybc'
_space_group_name_H-M_alt 'P 1 21/c 1'
_symmetry_Int_Tables_number 14
_audit_creation_date 2015-12-29
_audit_creation_method
;
Olex2 1.2-beta
(compiled 2015.11.10 svn.r3248 for OlexSys, GUI svn.r5133)
;
_cell_angle_alpha 90
_cell_angle_beta 129.16(3)
_cell_angle_gamma 90
_cell_formula_units_Z 2
_cell_length_a 12.190(8)
_cell_length_b 5.566(3)
_cell_length_c 18.721(9)
_cell_measurement_reflns_used 186
_cell_measurement_temperature 173(2)
_cell_measurement_theta_max 18.05
_cell_measurement_theta_min 3.34
_cell_volume 984.9(10)
_computing_molecular_graphics 'Olex2 (Dolomanov et al., 2009)'
_computing_publication_material 'Olex2 (Dolomanov et al., 2009)'
_computing_structure_refinement 'olex2.refine (Bourhis et al., 2015)'
_diffrn_ambient_temperature 173.15
_diffrn_measured_fraction_theta_full 0.9943
_diffrn_measured_fraction_theta_max 0.9943
_diffrn_measurement_device_type 'Bruker APEX-II CCD'
_diffrn_measurement_method '\f and \w scans'
_diffrn_radiation_monochromator graphite
_diffrn_radiation_type 'Mo K\a'
_diffrn_radiation_wavelength 0.71073
_diffrn_reflns_av_R_equivalents 0.1212
_diffrn_reflns_av_unetI/netI 0.2115
_diffrn_reflns_limit_h_max 8
_diffrn_reflns_limit_h_min -15
_diffrn_reflns_limit_k_max 7
_diffrn_reflns_limit_k_min -6
_diffrn_reflns_limit_l_max 24
_diffrn_reflns_limit_l_min -22
_diffrn_reflns_number 5276
_diffrn_reflns_theta_full 24.9928
_diffrn_reflns_theta_max 24.99
_diffrn_reflns_theta_min 2.81
_diffrn_standards_number 0
_exptl_absorpt_coefficient_mu 0.076
_exptl_absorpt_correction_type none
_exptl_crystal_density_diffrn 1.3100
_exptl_crystal_description block
_exptl_crystal_F_000 412.1516
_refine_diff_density_max 0.5429
_refine_diff_density_min -0.4875
_refine_diff_density_rms 0.1472
_refine_ls_d_res_high 0.8411
_refine_ls_d_res_low 7.2580
_refine_ls_extinction_expression Fc^*^=kFc[1+0.001xFc^2^\l^3^/sin(2\q)]^-1/4^
_refine_ls_goodness_of_fit_ref 0.9845
_refine_ls_hydrogen_treatment mixed
_refine_ls_matrix_type full
_refine_ls_number_constraints 22
_refine_ls_number_parameters 137
_refine_ls_number_reflns 1731
_refine_ls_number_restraints 0
_refine_ls_restrained_S_all 0.9845
_refine_ls_R_factor_all 0.1677
_refine_ls_R_factor_gt 0.0627
_refine_ls_shift/su_max 0.0001
_refine_ls_shift/su_mean 0.0000
_refine_ls_structure_factor_coef Fsqd
_refine_ls_weighting_details 'w=1/[\s^2^(Fo^2^)+(0.0309P)^2^] where P=(Fo^2^+2Fc^2^)/3'
_refine_ls_weighting_scheme calc
_refine_ls_wR_factor_gt 0.1038
_refine_ls_wR_factor_ref 0.1451
_reflns_Friedel_coverage 0.0
_reflns_limit_h_max 11
_reflns_limit_h_min -14
_reflns_limit_k_max 6
_reflns_limit_k_min 0
_reflns_limit_l_max 22
_reflns_limit_l_min 0
_reflns_number_gt 776
_reflns_number_total 1731
_reflns_threshold_expression I>=2u(I)
_cod_data_source_file om6b00179_si_002.cif
_cod_data_source_block Acr2
_cod_database_code 4088565
_olex2_refinement_description
;
1. Fixed Uiso
 At 1.2 times of:
  All C(H) groups
 At 1.5 times of:
  All C(H,H,H) groups
2.a Ternary CH refined with riding coordinates:
 C9(H9)
2.b Aromatic/amide H refined with riding coordinates:
 C1(H1), C2(H2), C3(H3), C4(H4), C5(H5), C6(H6), C7(H7), C8(H8)
2.c Idealised Me refined as rotating group:
 C14(H14a,H14b,H14c)
;
_olex2_submission_special_instructions 'No special instructions were received'

loop_
_space_group_symop_id
_space_group_symop_operation_xyz
1 x,y,z
2 -x,y+1/2,-z+1/2
3 -x,-y,-z
4 x,-y-1/2,z-1/2

loop_
_atom_site_label
_atom_site_type_symbol
_atom_site_fract_x
_atom_site_fract_y
_atom_site_fract_z
_atom_site_U_iso_or_equiv
_atom_site_adp_type
_atom_site_occupancy
_atom_site_refinement_flags_posn
N1 N 0.4481(3) 0.2752(6) 0.3409(2) 0.0303(9) Uani 1.000000 .
C1 C 0.2507(4) -0.2270(7) 0.3401(3) 0.0349(11) Uani 1.000000 .
H1 H 0.2671(4) -0.3544(7) 0.3795(3) 0.0419(13) Uiso 1.000000 R
C2 C 0.1186(4) -0.2064(8) 0.2542(3) 0.0407(12) Uani 1.000000 .
H2 H 0.0452(4) -0.3165(8) 0.2355(3) 0.0488(14) Uiso 1.000000 R
C3 C 0.0953(4) -0.0218(8) 0.1959(3) 0.0417(12) Uani 1.000000 .
H3 H 0.0052(4) -0.0044(8) 0.1370(3) 0.0500(14) Uiso 1.000000 R
C4 C 0.2040(4) 0.1373(7) 0.2240(3) 0.0349(11) Uani 1.000000 .
H4 H 0.1878(4) 0.2616(7) 0.1836(3) 0.0418(13) Uiso 1.000000 R
C5 C 0.6979(4) 0.2866(7) 0.4098(3) 0.0351(11) Uani 1.000000 .
H5 H 0.6808(4) 0.4200(7) 0.3723(3) 0.0422(13) Uiso 1.000000 R
C6 C 0.8328(4) 0.1905(8) 0.4699(3) 0.0394(12) Uani 1.000000 .
H6 H 0.9074(4) 0.2601(8) 0.4737(3) 0.0473(14) Uiso 1.000000 R
C7 C 0.8603(4) -0.0047(8) 0.5245(3) 0.0406(12) Uani 1.000000 .
H7 H 0.9523(4) -0.0731(8) 0.5643(3) 0.0488(14) Uiso 1.000000 R
C8 C 0.7504(4) -0.0989(7) 0.5198(3) 0.0355(11) Uani 1.000000 .
H8 H 0.7681(4) -0.2333(7) 0.5571(3) 0.0426(13) Uiso 1.000000 R
C9 C 0.4994(4) -0.0816(7) 0.4649(2) 0.0250(9) Uani 1.000000 .
H9 H 0.5176(4) -0.2521(7) 0.4865(2) 0.0300(11) Uiso 1.000000 R
C10 C 0.3599(4) -0.0677(7) 0.3704(2) 0.0267(10) Uani 1.000000 .
C11 C 0.3363(4) 0.1172(7) 0.3106(3) 0.0303(10) Uani 1.000000 .
C12 C 0.5875(4) 0.1899(7) 0.4038(3) 0.0289(10) Uani 1.000000 .
C13 C 0.6145(4) -0.0008(7) 0.4617(2) 0.0275(10) Uani 1.000000 .
C14 C 0.4231(4) 0.4719(7) 0.2803(3) 0.0416(12) Uani 1.000000 .
H14a H 0.4949(14) 0.5967(18) 0.3168(3) 0.0623(18) Uiso 1.000000 GR
H14b H 0.429(2) 0.4105(10) 0.2336(9) 0.0623(18) Uiso 1.000000 GR
H14c H 0.3289(10) 0.540(3) 0.2500(11) 0.0623(18) Uiso 1.000000 GR

loop_
_atom_site_aniso_label
_atom_site_aniso_U_11
_atom_site_aniso_U_22
_atom_site_aniso_U_33
_atom_site_aniso_U_12
_atom_site_aniso_U_13
_atom_site_aniso_U_23
N1 0.038(2) 0.027(2) 0.030(2) -0.0000(18) 0.0239(19) 0.0076(17)
C1 0.043(3) 0.029(3) 0.042(3) -0.003(2) 0.031(3) -0.003(2)
C2 0.034(3) 0.047(3) 0.043(3) -0.009(2) 0.025(3) -0.009(3)
C3 0.033(3) 0.056(3) 0.030(3) 0.002(2) 0.018(2) -0.003(2)
C4 0.037(3) 0.035(3) 0.033(3) 0.004(2) 0.023(3) 0.002(2)
C5 0.042(3) 0.034(3) 0.040(3) -0.003(2) 0.032(2) -0.003(2)
C6 0.038(3) 0.049(3) 0.045(3) -0.011(2) 0.033(3) -0.008(2)
C7 0.030(3) 0.056(3) 0.036(3) 0.007(2) 0.021(2) 0.000(3)
C8 0.041(3) 0.038(3) 0.036(3) 0.003(2) 0.029(2) 0.004(2)
C9 0.029(2) 0.020(2) 0.030(2) 0.0003(19) 0.021(2) 0.0016(19)
C10 0.029(2) 0.031(3) 0.023(2) -0.000(2) 0.018(2) -0.002(2)
C11 0.035(2) 0.032(3) 0.034(3) -0.002(2) 0.026(2) -0.002(2)
C12 0.033(2) 0.028(3) 0.031(2) -0.003(2) 0.024(2) -0.004(2)
C13 0.033(2) 0.030(3) 0.028(2) -0.003(2) 0.023(2) -0.005(2)
C14 0.057(3) 0.032(3) 0.048(3) 0.010(2) 0.039(3) 0.012(2)

loop_
_atom_type_symbol
_atom_type_scat_dispersion_real
_atom_type_scat_dispersion_imag
_atom_type_scat_Cromer_Mann_a1
_atom_type_scat_Cromer_Mann_a2
_atom_type_scat_Cromer_Mann_a3
_atom_type_scat_Cromer_Mann_a4
_atom_type_scat_Cromer_Mann_b1
_atom_type_scat_Cromer_Mann_b2
_atom_type_scat_Cromer_Mann_b3
_atom_type_scat_Cromer_Mann_b4
_atom_type_scat_Cromer_Mann_c
_atom_type_scat_source
_atom_type_scat_dispersion_source
H 0.00000 0.00000 0.49300 0.32291 0.14019 0.04081 10.51090 26.12570 3.14236 57.79970 0.0030380000826 'International Tables Volume C Table 6.1.1.4 (pp. 500-502)' 'Henke, Gullikson and Davis, At. Data and Nucl. Data Tables, 1993, 54, 2'
C 0.00347 0.00161 2.31000 1.02000 1.58860 0.86500 20.84390 10.20750 0.56870 51.65120 0.215599998832 'International Tables Volume C Table 6.1.1.4 (pp. 500-502)' 'Henke, Gullikson and Davis, At. Data and Nucl. Data Tables, 1993, 54, 2'
N 0.00653 0.00323 12.21260 3.13220 2.01250 1.16630 0.00570 9.89330 28.99750 0.58260 -11.5290002823 'International Tables Volume C Table 6.1.1.4 (pp. 500-502)' 'Henke, Gullikson and Davis, At. Data and Nucl. Data Tables, 1993, 54, 2'

loop_
_geom_angle_atom_site_label_1
_geom_angle_atom_site_label_2
_geom_angle_atom_site_label_3
_geom_angle
C12 N1 C11 118.6(3)
C14 N1 C11 118.7(3)
C14 N1 C12 116.9(3)
C2 C1 H1 118.9(2)
C10 C1 H1 118.9(2)
C10 C1 C2 122.2(4)
H2 C2 C1 120.6(2)
C3 C2 C1 118.9(4)
C3 C2 H2 120.6(2)
H3 C3 C2 120.0(2)
C4 C3 C2 119.9(4)
C4 C3 H3 120.0(2)
H4 C4 C3 119.5(2)
C11 C4 C3 121.0(4)
C11 C4 H4 119.5(2)
C6 C5 H5 119.7(2)
C12 C5 H5 119.7(2)
C12 C5 C6 120.6(4)
H6 C6 C5 119.5(2)
C7 C6 C5 121.0(4)
C7 C6 H6 119.5(2)
H7 C7 C6 120.8(2)
C8 C7 C6 118.5(4)
C8 C7 H7 120.8(2)
H8 C8 C7 119.2(2)
C13 C8 C7 121.5(4)
C13 C8 H8 119.2(2)
C10 C9 H9 108.9(2)
C13 C9 H9 108.9(2)
C13 C9 C10 109.2(3)
C9 C10 C1 122.1(3)
C11 C10 C1 118.7(4)
C11 C10 C9 119.2(3)
C4 C11 N1 122.3(3)
C10 C11 N1 118.4(3)
C10 C11 C4 119.3(4)
C5 C12 N1 122.3(3)
C13 C12 N1 118.3(3)
C13 C12 C5 119.3(4)
C9 C13 C8 121.8(3)
C12 C13 C8 119.0(3)
C12 C13 C9 119.1(3)
H14a C14 N1 109.5
H14b C14 N1 109.5
H14b C14 H14a 109.5
H14c C14 N1 109.5
H14c C14 H14a 109.5
H14c C14 H14b 109.5

loop_
_geom_bond_atom_site_label_1
_geom_bond_atom_site_label_2
_geom_bond_distance
_geom_bond_site_symmetry_2
N1 C11 1.406(4) .
N1 C12 1.404(4) .
N1 C14 1.463(4) .
C1 H1 0.9500 .
C1 C2 1.386(5) .
C1 C10 1.388(5) .
C2 H2 0.9500 .
C2 C3 1.392(5) .
C3 H3 0.9500 .
C3 C4 1.392(5) .
C4 H4 0.9500 .
C4 C11 1.392(5) .
C5 H5 0.9500 .
C5 C6 1.386(5) .
C5 C12 1.387(4) .
C6 H6 0.9500 .
C6 C7 1.379(5) .
C7 H7 0.9500 .
C7 C8 1.390(5) .
C8 H8 0.9500 .
C8 C13 1.396(5) .
C9 C9 1.591(6) 3_656
C9 H9 1.0000 .
C9 C10 1.493(5) .
C9 C13 1.510(4) .
C10 C11 1.410(5) .
C12 C13 1.399(5) .
C14 H14a 0.9800 .
C14 H14b 0.9800 .
C14 H14c 0.9800 .
